data_4081717
loop_
_publ_author_name
'Weicker, Sarah A.'
'Dube, Jonathan W.'
'Ragogna, Paul J.'

_publ_section_title
;
 Synthesis of Zwitterionic Group 14 Centered Complexes: Traditional
 Coordination and Unusual Insertion Chemistry
;
_journal_issue 22
_journal_name_full Organometallics
_journal_page_first 6681
_journal_paper_doi 10.1021/om400186m
_journal_volume 32
_journal_year 2013
_chemical_formula_moiety 'C38 H34 B Cl P2 Sn'
_chemical_formula_sum 'C38 H34 B Cl P2 Sn'
_chemical_formula_weight 717.54
_chemical_name_systematic
; 
 ? 
;
_space_group_IT_number 148
_symmetry_cell_setting trigonal
_symmetry_space_group_name_Hall '-R 3'
_symmetry_space_group_name_H-M 'R -3 :H'
_atom_sites_solution_hydrogens geom
_atom_sites_solution_primary direct
_atom_sites_solution_secondary difmap
_audit_creation_method SHELXL-97
_cell_angle_alpha 90.00
_cell_angle_beta 90.00
_cell_angle_gamma 120.00
_cell_formula_units_Z 18
_cell_length_a 33.107(5)
_cell_length_b 33.107(5)
_cell_length_c 17.609(4)
_cell_measurement_reflns_used 8470
_cell_measurement_temperature 150(2)
_cell_measurement_theta_max 27.48
_cell_measurement_theta_min 0.41
_cell_volume 16715(5)
_computing_molecular_graphics 'Bruker SHELXL'
_computing_publication_material 'Bruker SHELXL'
_computing_structure_refinement 'SHELXL-97 (Sheldrick, 1997)'
_computing_structure_solution 'SHELXS-97 (Sheldrick, 1990)'
_diffrn_ambient_temperature 150(2)
_diffrn_measured_fraction_theta_full 0.998
_diffrn_measured_fraction_theta_max 0.998
_diffrn_measurement_device_type 'Nonius Cappa CCD'
_diffrn_measurement_method '\f and \w scans'
_diffrn_radiation_monochromator graphite
_diffrn_radiation_source 'fine-focus sealed tube'
_diffrn_radiation_type MoK\a
_diffrn_radiation_wavelength 0.71073
_diffrn_reflns_av_R_equivalents 0.0403
_diffrn_reflns_av_sigmaI/netI 0.0846
_diffrn_reflns_limit_h_max 42
_diffrn_reflns_limit_h_min -42
_diffrn_reflns_limit_k_max 36
_diffrn_reflns_limit_k_min -36
_diffrn_reflns_limit_l_max 22
_diffrn_reflns_limit_l_min -22
_diffrn_reflns_number 16894
_diffrn_reflns_theta_full 27.46
_diffrn_reflns_theta_max 27.46
_diffrn_reflns_theta_min 2.71
_diffrn_standards_number 0
_exptl_absorpt_coefficient_mu 0.869
_exptl_absorpt_correction_T_max 0.9417
_exptl_absorpt_correction_T_min 0.8120
_exptl_absorpt_correction_type multi-scan
_exptl_crystal_colour colourless
_exptl_crystal_density_diffrn 1.283
_exptl_crystal_density_method 'not measured'
_exptl_crystal_description needle
_exptl_crystal_F_000 6552
_exptl_crystal_size_max 0.25
_exptl_crystal_size_mid 0.09
_exptl_crystal_size_min 0.07
_platon_squeeze_details
;
'Residual electron density consistent with 18 Diethyl ether
molecules in the unit cell (1 per asymmetric unit) were treated
as a diffuse contribution to the overall scattering without specific 
atom positions by SQUEEZE/PLATON. Repeated attempts to model the 
highly disordered molecule were met with failure'
;
_refine_diff_density_max 0.665
_refine_diff_density_min -0.996
_refine_diff_density_rms 0.118
_refine_ls_extinction_method none
_refine_ls_goodness_of_fit_ref 1.005
_refine_ls_hydrogen_treatment constr
_refine_ls_matrix_type full
_refine_ls_number_parameters 388
_refine_ls_number_reflns 8482
_refine_ls_number_restraints 0
_refine_ls_restrained_S_all 1.005
_refine_ls_R_factor_all 0.0915
_refine_ls_R_factor_gt 0.0496
_refine_ls_shift/su_max 0.002
_refine_ls_shift/su_mean 0.000
_refine_ls_structure_factor_coef Fsqd
_refine_ls_weighting_details 'calc w=1/[\s^2^(Fo^2^)+(0.0735P)^2^+0.0000P] where P=(Fo^2^+2Fc^2^)/3'
_refine_ls_weighting_scheme calc
_refine_ls_wR_factor_gt 0.1249
_refine_ls_wR_factor_ref 0.1432
_reflns_number_gt 5276
_reflns_number_total 8482
_reflns_threshold_expression >2sigma(I)
_cod_data_source_file om400186m_si_002.cif
_cod_data_source_block 1Sn
_cod_original_cell_volume 16716(5)
_cod_original_sg_symbol_H-M R-3
_cod_database_code 4081717

loop_
_symmetry_equiv_pos_as_xyz
'x, y, z'
'-y, x-y, z'
'-x+y, -x, z'
'x+2/3, y+1/3, z+1/3'
'-y+2/3, x-y+1/3, z+1/3'
'-x+y+2/3, -x+1/3, z+1/3'
'x+1/3, y+2/3, z+2/3'
'-y+1/3, x-y+2/3, z+2/3'
'-x+y+1/3, -x+2/3, z+2/3'
'-x, -y, -z'
'y, -x+y, -z'
'x-y, x, -z'
'-x+2/3, -y+1/3, -z+1/3'
'y+2/3, -x+y+1/3, -z+1/3'
'x-y+2/3, x+1/3, -z+1/3'
'-x+1/3, -y+2/3, -z+2/3'
'y+1/3, -x+y+2/3, -z+2/3'
'x-y+1/3, x+2/3, -z+2/3'

loop_
_atom_site_label
_atom_site_type_symbol
_atom_site_fract_x
_atom_site_fract_y
_atom_site_fract_z
_atom_site_U_iso_or_equiv
_atom_site_adp_type
_atom_site_occupancy
_atom_site_symmetry_multiplicity
_atom_site_calc_flag
_atom_site_refinement_flags
_atom_site_disorder_assembly
_atom_site_disorder_group
Sn1 Sn 0.577401(9) -0.488824(9) 1.244006(14) 0.03260(12) Uani 1 1 d . . .
Cl1 Cl 0.58836(4) -0.46591(4) 1.37861(6) 0.0471(3) Uani 1 1 d . . .
P1 P 0.51506(4) -0.57902(3) 1.27402(5) 0.0302(2) Uani 1 1 d . . .
B1 B 0.46868(16) -0.57318(15) 1.1331(2) 0.0311(10) Uani 1 1 d . . .
C1 C 0.46314(13) -0.60009(13) 1.2162(2) 0.0302(9) Uani 1 1 d . . .
H1A H 0.4511 -0.6336 1.2058 0.036 Uiso 1 1 calc R . .
H1B H 0.4392 -0.5978 1.2466 0.036 Uiso 1 1 calc R . .
P2 P 0.49941(3) -0.48536(3) 1.22104(5) 0.0287(2) Uani 1 1 d . . .
C2 C 0.46881(14) -0.52236(13) 1.1417(2) 0.0345(9) Uani 1 1 d . . .
H2A H 0.4360 -0.5297 1.1443 0.041 Uiso 1 1 calc R . .
H2B H 0.4823 -0.5042 1.0947 0.041 Uiso 1 1 calc R . .
C11 C 0.54485(14) -0.61082(14) 1.2490(2) 0.0366(10) Uani 1 1 d . B .
C12 C 0.59350(16) -0.58787(17) 1.2472(3) 0.0580(13) Uani 1 1 d . . .
H12A H 0.6109 -0.5553 1.2571 0.070 Uiso 1 1 calc R A 1
C13 C 0.6167(2) -0.6116(2) 1.2314(4) 0.092(2) Uani 1 1 d . B 1
H13A H 0.6498 -0.5955 1.2302 0.111 Uiso 1 1 calc R B 1
C14 C 0.5918(2) -0.6586(2) 1.2174(4) 0.089(2) Uani 1 1 d . B 1
H14A H 0.6079 -0.6750 1.2070 0.107 Uiso 1 1 calc R B 1
C15 C 0.5436(2) -0.68233(17) 1.2183(3) 0.0635(14) Uani 1 1 d . . .
H15A H 0.5267 -0.7147 1.2070 0.076 Uiso 1 1 calc R B 1
C16 C 0.52011(17) -0.65869(15) 1.2359(2) 0.0452(11) Uani 1 1 d . B .
H16A H 0.4870 -0.6752 1.2390 0.054 Uiso 1 1 calc R . .
C21 C 0.49701(13) -0.59785(13) 1.3727(2) 0.0314(9) Uani 1 1 d . . .
C22 C 0.46244(14) -0.59142(14) 1.4060(2) 0.0380(10) Uani 1 1 d . . .
H22A H 0.4484 -0.5772 1.3778 0.046 Uiso 1 1 calc R . .
C23 C 0.44833(15) -0.60572(14) 1.4806(2) 0.0402(10) Uani 1 1 d . . .
H23A H 0.4252 -0.6007 1.5032 0.048 Uiso 1 1 calc R . .
C24 C 0.46783(15) -0.62695(14) 1.5212(2) 0.0421(11) Uani 1 1 d . . .
H24A H 0.4576 -0.6374 1.5715 0.050 Uiso 1 1 calc R . .
C25 C 0.50236(16) -0.63312(15) 1.4888(2) 0.0456(11) Uani 1 1 d . . .
H25A H 0.5164 -0.6472 1.5173 0.055 Uiso 1 1 calc R . .
C26 C 0.51647(15) -0.61901(15) 1.4156(2) 0.0415(10) Uani 1 1 d . . .
H26A H 0.5400 -0.6238 1.3938 0.050 Uiso 1 1 calc R . .
C31 C 0.51575(13) -0.56478(13) 1.0901(2) 0.0322(9) Uani 1 1 d . . .
C32 C 0.55250(15) -0.52120(14) 1.0667(2) 0.0416(11) Uani 1 1 d . . .
H32A H 0.5499 -0.4942 1.0749 0.050 Uiso 1 1 calc R . .
C33 C 0.59289(17) -0.51598(19) 1.0318(2) 0.0601(15) Uani 1 1 d . . .
H33A H 0.6170 -0.4859 1.0170 0.072 Uiso 1 1 calc R . .
C34 C 0.59762(18) -0.5542(2) 1.0190(3) 0.0679(16) Uani 1 1 d . . .
H34A H 0.6252 -0.5506 0.9960 0.081 Uiso 1 1 calc R . .
C35 C 0.56211(16) -0.59804(18) 1.0398(2) 0.0501(12) Uani 1 1 d . . .
H35A H 0.5650 -0.6247 1.0305 0.060 Uiso 1 1 calc R . .
C36 C 0.52248(14) -0.60274(15) 1.0741(2) 0.0393(10) Uani 1 1 d . . .
H36A H 0.4985 -0.6332 1.0876 0.047 Uiso 1 1 calc R . .
C41 C 0.42231(13) -0.60534(12) 1.08042(19) 0.0274(8) Uani 1 1 d . . .
C42 C 0.37929(13) -0.63892(13) 1.1099(2) 0.0324(9) Uani 1 1 d . . .
H42A H 0.3767 -0.6453 1.1629 0.039 Uiso 1 1 calc R . .
C43 C 0.33991(14) -0.66346(13) 1.0641(2) 0.0349(9) Uani 1 1 d . . .
H43A H 0.3112 -0.6861 1.0860 0.042 Uiso 1 1 calc R . .
C44 C 0.34254(14) -0.65498(14) 0.9878(2) 0.0399(10) Uani 1 1 d . . .
H44A H 0.3156 -0.6715 0.9568 0.048 Uiso 1 1 calc R . .
C45 C 0.38479(15) -0.62205(14) 0.9554(2) 0.0389(10) Uani 1 1 d . . .
H45A H 0.3870 -0.6163 0.9023 0.047 Uiso 1 1 calc R . .
C46 C 0.42352(13) -0.59786(13) 1.0016(2) 0.0330(9) Uani 1 1 d . . .
H46A H 0.4521 -0.5753 0.9792 0.040 Uiso 1 1 calc R . .
C51 C 0.45903(13) -0.50108(12) 1.3004(2) 0.0283(8) Uani 1 1 d . . .
C52 C 0.41196(13) -0.53370(14) 1.2930(2) 0.0329(9) Uani 1 1 d . . .
H52A H 0.4002 -0.5485 1.2454 0.039 Uiso 1 1 calc R . .
C53 C 0.38219(14) -0.54481(14) 1.3540(2) 0.0381(10) Uani 1 1 d . . .
H53A H 0.3500 -0.5670 1.3486 0.046 Uiso 1 1 calc R . .
C54 C 0.39975(14) -0.52332(14) 1.4235(2) 0.0415(10) Uani 1 1 d . . .
H54A H 0.3794 -0.5311 1.4658 0.050 Uiso 1 1 calc R . .
C55 C 0.44622(14) -0.49095(15) 1.4315(2) 0.0421(11) Uani 1 1 d . . .
H55A H 0.4579 -0.4765 1.4793 0.050 Uiso 1 1 calc R . .
C56 C 0.47582(14) -0.47952(14) 1.3703(2) 0.0375(10) Uani 1 1 d . . .
H56A H 0.5079 -0.4568 1.3758 0.045 Uiso 1 1 calc R . .
C61 C 0.51485(13) -0.42558(13) 1.2008(2) 0.0297(9) Uani 1 1 d . . .
C62 C 0.55039(13) -0.38959(14) 1.2425(2) 0.0351(10) Uani 1 1 d . . .
H62A H 0.5676 -0.3965 1.2782 0.042 Uiso 1 1 calc R . .
C63 C 0.56099(14) -0.34372(14) 1.2326(2) 0.0399(10) Uani 1 1 d . . .
H63A H 0.5852 -0.3194 1.2613 0.048 Uiso 1 1 calc R . .
C64 C 0.53589(15) -0.33383(14) 1.1804(2) 0.0423(11) Uani 1 1 d . . .
H64A H 0.5426 -0.3026 1.1739 0.051 Uiso 1 1 calc R . .
C65 C 0.50141(16) -0.36875(15) 1.1381(2) 0.0458(11) Uani 1 1 d . . .
H65A H 0.4848 -0.3616 1.1017 0.055 Uiso 1 1 calc R . .
C66 C 0.49064(15) -0.41502(14) 1.1483(2) 0.0392(10) Uani 1 1 d . . .
H66A H 0.4666 -0.4392 1.1190 0.047 Uiso 1 1 calc R . .

loop_
_atom_site_aniso_label
_atom_site_aniso_U_11
_atom_site_aniso_U_22
_atom_site_aniso_U_33
_atom_site_aniso_U_23
_atom_site_aniso_U_13
_atom_site_aniso_U_12
Sn1 0.03083(18) 0.03292(19) 0.03136(19) 0.00170(11) 0.00164(11) 0.01393(13)
Cl1 0.0532(7) 0.0536(7) 0.0335(6) -0.0090(5) -0.0117(5) 0.0259(6)
P1 0.0329(6) 0.0304(6) 0.0270(5) 0.0005(4) -0.0009(4) 0.0155(5)
B1 0.037(3) 0.033(3) 0.021(2) -0.0005(18) 0.0013(19) 0.016(2)
C1 0.034(2) 0.028(2) 0.026(2) -0.0026(16) 0.0025(16) 0.0137(18)
P2 0.0314(6) 0.0258(5) 0.0254(5) -0.0029(4) -0.0018(4) 0.0118(5)
C2 0.042(2) 0.032(2) 0.028(2) -0.0003(17) -0.0033(18) 0.017(2)
C11 0.042(3) 0.035(2) 0.034(2) 0.0050(18) 0.0043(19) 0.020(2)
C12 0.040(3) 0.042(3) 0.091(4) -0.001(3) 0.006(3) 0.020(2)
C13 0.056(4) 0.067(4) 0.173(7) 0.013(4) 0.028(4) 0.045(3)
C14 0.091(5) 0.068(4) 0.139(6) 0.019(4) 0.038(4) 0.062(4)
C15 0.078(4) 0.043(3) 0.080(4) 0.008(3) 0.014(3) 0.038(3)
C16 0.053(3) 0.034(3) 0.049(3) 0.002(2) -0.001(2) 0.022(2)
C21 0.030(2) 0.027(2) 0.031(2) -0.0005(17) -0.0043(17) 0.0094(18)
C22 0.040(2) 0.044(3) 0.029(2) 0.0027(18) -0.0036(18) 0.020(2)
C23 0.042(3) 0.044(3) 0.031(2) 0.0000(19) 0.0064(19) 0.019(2)
C24 0.052(3) 0.037(2) 0.028(2) 0.0045(18) -0.001(2) 0.015(2)
C25 0.062(3) 0.051(3) 0.033(2) 0.005(2) -0.007(2) 0.035(3)
C26 0.048(3) 0.047(3) 0.033(2) 0.004(2) -0.0010(19) 0.026(2)
C31 0.032(2) 0.034(2) 0.025(2) -0.0027(17) -0.0028(17) 0.0121(19)
C32 0.044(3) 0.036(2) 0.028(2) 0.0009(18) 0.0039(19) 0.007(2)
C33 0.044(3) 0.064(4) 0.035(3) -0.001(2) 0.011(2) 0.000(3)
C34 0.039(3) 0.108(5) 0.039(3) -0.014(3) 0.003(2) 0.025(3)
C35 0.046(3) 0.070(3) 0.039(3) -0.006(2) 0.005(2) 0.032(3)
C36 0.039(2) 0.044(3) 0.031(2) 0.0004(19) 0.0016(19) 0.019(2)
C41 0.034(2) 0.025(2) 0.0236(19) -0.0021(15) 0.0008(16) 0.0149(18)
C42 0.037(2) 0.034(2) 0.027(2) 0.0001(17) -0.0002(17) 0.018(2)
C43 0.031(2) 0.029(2) 0.040(2) -0.0045(18) -0.0005(18) 0.0117(19)
C44 0.038(2) 0.036(2) 0.044(3) -0.015(2) -0.013(2) 0.017(2)
C45 0.047(3) 0.042(3) 0.026(2) -0.0038(19) -0.0024(19) 0.022(2)
C46 0.035(2) 0.032(2) 0.027(2) 0.0003(17) 0.0017(17) 0.0122(19)
C51 0.028(2) 0.024(2) 0.030(2) 0.0013(16) 0.0021(16) 0.0110(17)
C52 0.032(2) 0.034(2) 0.032(2) 0.0021(18) -0.0057(18) 0.0161(19)
C53 0.027(2) 0.036(2) 0.046(3) 0.007(2) 0.0004(19) 0.0119(19)
C54 0.032(2) 0.044(3) 0.044(3) 0.002(2) 0.009(2) 0.015(2)
C55 0.035(2) 0.045(3) 0.035(2) -0.007(2) 0.0058(19) 0.012(2)
C56 0.030(2) 0.035(2) 0.033(2) -0.0039(18) 0.0031(18) 0.0060(19)
C61 0.029(2) 0.029(2) 0.027(2) 0.0011(16) 0.0051(17) 0.0112(18)
C62 0.033(2) 0.036(2) 0.032(2) -0.0033(18) 0.0026(17) 0.014(2)
C63 0.036(2) 0.030(2) 0.046(3) -0.0068(19) 0.001(2) 0.011(2)
C64 0.049(3) 0.028(2) 0.044(3) 0.002(2) 0.011(2) 0.015(2)
C65 0.065(3) 0.037(3) 0.040(3) 0.002(2) -0.006(2) 0.029(2)
C66 0.046(3) 0.033(2) 0.035(2) -0.0029(18) -0.0053(19) 0.017(2)

loop_
_atom_type_symbol
_atom_type_description
_atom_type_scat_dispersion_real
_atom_type_scat_dispersion_imag
_atom_type_scat_source
C C 0.0033 0.0016 'International Tables Vol C Tables 4.2.6.8 and 6.1.1.4'
H H 0.0000 0.0000 'International Tables Vol C Tables 4.2.6.8 and 6.1.1.4'
B B 0.0013 0.0007 'International Tables Vol C Tables 4.2.6.8 and 6.1.1.4'
P P 0.1023 0.0942 'International Tables Vol C Tables 4.2.6.8 and 6.1.1.4'
Cl Cl 0.1484 0.1585 'International Tables Vol C Tables 4.2.6.8 and 6.1.1.4'
Sn Sn -0.6537 1.4246 'International Tables Vol C Tables 4.2.6.8 and 6.1.1.4'

loop_
_geom_angle_atom_site_label_1
_geom_angle_atom_site_label_2
_geom_angle_atom_site_label_3
_geom_angle
Cl1 Sn1 P2 97.44(3)
Cl1 Sn1 P1 93.77(4)
P2 Sn1 P1 81.74(3)
C1 P1 C11 109.00(18)
C1 P1 C21 108.35(17)
C11 P1 C21 102.16(18)
C1 P1 Sn1 111.69(12)
C11 P1 Sn1 104.87(13)
C21 P1 Sn1 119.88(12)
C31 B1 C41 110.6(3)
C31 B1 C1 109.8(3)
C41 B1 C1 109.2(3)
C31 B1 C2 110.3(3)
C41 B1 C2 103.4(3)
C1 B1 C2 113.4(3)
B1 C1 P1 117.1(3)
B1 C1 H1A 108.0
P1 C1 H1A 108.0
B1 C1 H1B 108.0
P1 C1 H1B 108.0
H1A C1 H1B 107.3
C2 P2 C61 110.23(17)
C2 P2 C51 108.56(18)
C61 P2 C51 103.19(17)
C2 P2 Sn1 108.40(14)
C61 P2 Sn1 108.98(12)
C51 P2 Sn1 117.31(12)
B1 C2 P2 117.9(3)
B1 C2 H2A 107.8
P2 C2 H2A 107.8
B1 C2 H2B 107.8
P2 C2 H2B 107.8
H2A C2 H2B 107.2
C16 C11 C12 118.5(4)
C16 C11 P1 121.2(3)
C12 C11 P1 120.1(3)
C13 C12 C11 121.0(5)
C13 C12 H12A 119.5
C11 C12 H12A 119.5
C14 C13 C12 119.7(5)
C14 C13 H13A 120.1
C12 C13 H13A 120.1
C13 C14 C15 120.7(5)
C13 C14 H14A 119.6
C15 C14 H14A 119.6
C14 C15 C16 119.7(5)
C14 C15 H15A 120.2
C16 C15 H15A 120.2
C15 C16 C11 120.2(4)
C15 C16 H16A 119.9
C11 C16 H16A 119.9
C26 C21 C22 118.1(4)
C26 C21 P1 122.0(3)
C22 C21 P1 119.9(3)
C23 C22 C21 120.4(4)
C23 C22 H22A 119.8
C21 C22 H22A 119.8
C24 C23 C22 120.1(4)
C24 C23 H23A 119.9
C22 C23 H23A 119.9
C23 C24 C25 119.9(4)
C23 C24 H24A 120.1
C25 C24 H24A 120.1
C26 C25 C24 120.3(4)
C26 C25 H25A 119.9
C24 C25 H25A 119.9
C25 C26 C21 121.2(4)
C25 C26 H26A 119.4
C21 C26 H26A 119.4
C32 C31 C36 114.5(4)
C32 C31 B1 125.1(4)
C36 C31 B1 120.4(3)
C33 C32 C31 122.5(4)
C33 C32 H32A 118.7
C31 C32 H32A 118.7
C34 C33 C32 120.1(5)
C34 C33 H33A 120.0
C32 C33 H33A 120.0
C33 C34 C35 119.7(5)
C33 C34 H34A 120.1
C35 C34 H34A 120.1
C36 C35 C34 119.6(5)
C36 C35 H35A 120.2
C34 C35 H35A 120.2
C35 C36 C31 123.5(4)
C35 C36 H36A 118.3
C31 C36 H36A 118.3
C42 C41 C46 115.8(3)
C42 C41 B1 123.6(3)
C46 C41 B1 120.4(3)
C41 C42 C43 122.1(4)
C41 C42 H42A 119.0
C43 C42 H42A 119.0
C44 C43 C42 120.2(4)
C44 C43 H43A 119.9
C42 C43 H43A 119.9
C43 C44 C45 119.9(4)
C43 C44 H44A 120.0
C45 C44 H44A 120.0
C46 C45 C44 119.2(4)
C46 C45 H45A 120.4
C44 C45 H45A 120.4
C45 C46 C41 122.8(4)
C45 C46 H46A 118.6
C41 C46 H46A 118.6
C52 C51 C56 119.2(3)
C52 C51 P2 121.9(3)
C56 C51 P2 119.0(3)
C53 C52 C51 120.6(4)
C53 C52 H52A 119.7
C51 C52 H52A 119.7
C52 C53 C54 119.3(4)
C52 C53 H53A 120.3
C54 C53 H53A 120.3
C55 C54 C53 120.6(4)
C55 C54 H54A 119.7
C53 C54 H54A 119.7
C54 C55 C56 120.0(4)
C54 C55 H55A 120.0
C56 C55 H55A 120.0
C55 C56 C51 120.3(4)
C55 C56 H56A 119.8
C51 C56 H56A 119.8
C66 C61 C62 119.1(4)
C66 C61 P2 121.7(3)
C62 C61 P2 119.1(3)
C63 C62 C61 120.8(4)
C63 C62 H62A 119.6
C61 C62 H62A 119.6
C64 C63 C62 119.3(4)
C64 C63 H63A 120.4
C62 C63 H63A 120.4
C65 C64 C63 120.5(4)
C65 C64 H64A 119.8
C63 C64 H64A 119.8
C64 C65 C66 120.2(4)
C64 C65 H65A 119.9
C66 C65 H65A 119.9
C61 C66 C65 120.1(4)
C61 C66 H66A 120.0
C65 C66 H66A 120.0

loop_
_geom_bond_atom_site_label_1
_geom_bond_atom_site_label_2
_geom_bond_distance
Sn1 Cl1 2.4596(11)
Sn1 P2 2.6718(11)
Sn1 P1 2.7005(11)
P1 C1 1.810(4)
P1 C11 1.820(4)
P1 C21 1.842(4)
B1 C31 1.626(6)
B1 C41 1.649(6)
B1 C1 1.675(5)
B1 C2 1.687(6)
C1 H1A 0.9900
C1 H1B 0.9900
P2 C2 1.799(4)
P2 C61 1.815(4)
P2 C51 1.821(4)
C2 H2A 0.9900
C2 H2B 0.9900
C11 C16 1.392(6)
C11 C12 1.396(6)
C12 C13 1.372(6)
C12 H12A 0.9500
C13 C14 1.370(8)
C13 H13A 0.9500
C14 C15 1.382(8)
C14 H14A 0.9500
C15 C16 1.386(6)
C15 H15A 0.9500
C16 H16A 0.9500
C21 C26 1.388(5)
C21 C22 1.394(5)
C22 C23 1.394(5)
C22 H22A 0.9500
C23 C24 1.369(6)
C23 H23A 0.9500
C24 C25 1.381(6)
C24 H24A 0.9500
C25 C26 1.371(6)
C25 H25A 0.9500
C26 H26A 0.9500
C31 C32 1.406(5)
C31 C36 1.410(5)
C32 C33 1.402(6)
C32 H32A 0.9500
C33 C34 1.369(7)
C33 H33A 0.9500
C34 C35 1.385(7)
C34 H34A 0.9500
C35 C36 1.381(6)
C35 H35A 0.9500
C36 H36A 0.9500
C41 C42 1.397(5)
C41 C46 1.406(5)
C42 C43 1.397(5)
C42 H42A 0.9500
C43 C44 1.367(6)
C43 H43A 0.9500
C44 C45 1.395(6)
C44 H44A 0.9500
C45 C46 1.387(5)
C45 H45A 0.9500
C46 H46A 0.9500
C51 C52 1.389(5)
C51 C56 1.391(5)
C52 C53 1.378(5)
C52 H52A 0.9500
C53 C54 1.388(5)
C53 H53A 0.9500
C54 C55 1.374(6)
C54 H54A 0.9500
C55 C56 1.376(5)
C55 H55A 0.9500
C56 H56A 0.9500
C61 C66 1.378(5)
C61 C62 1.393(5)
C62 C63 1.388(5)
C62 H62A 0.9500
C63 C64 1.384(6)
C63 H63A 0.9500
C64 C65 1.370(6)
C64 H64A 0.9500
C65 C66 1.400(6)
C65 H65A 0.9500
C66 H66A 0.9500

loop_
_platon_squeeze_void_nr
_platon_squeeze_void_average_x
_platon_squeeze_void_average_y
_platon_squeeze_void_average_z
_platon_squeeze_void_volume
_platon_squeeze_void_count_electrons
_platon_squeeze_void_content
1 0.000 0.000 0.000 20 4 ' '
2 0.000 0.000 0.500 890 202 ' '
3 0.333 0.667 0.167 892 202 ' '
4 0.333 0.667 0.667 20 4 ' '
5 0.667 0.333 -0.167 892 202 ' '
6 0.667 0.333 0.333 20 4 ' '
